data_4517494
loop_
_publ_author_name
'Zhang, Zhi-Hui'
'Lan, Jian-Hui'
'Yuan, Li-Yong'
'Sheng, Pan-Pan'
'He, Ming-Yang'
'Zheng, Li-Rong'
'Chen, Qun'
'Chai, Zhi-Fang'
'Gibson, John K.'
'Shi, Wei-Qun'

_publ_section_title
;
 Rational Construction of Porous Metal-Organic Frameworks for Uranium(VI)
 Extraction: The Strong Periodic Tendency with a Metal Node.
;
_journal_name_full 'ACS applied materials &amp; interfaces'
_journal_paper_doi 10.1021/acsami.0c02121
_journal_year 2020
_chemical_formula_sum 'C58 H53 N4 O28 Y3'
_chemical_formula_weight 1520.77
_space_group_crystal_system triclinic
_space_group_IT_number 2
_space_group_name_Hall '-P 1'
_space_group_name_H-M_alt 'P -1'
_atom_sites_solution_hydrogens mixed
_audit_creation_method SHELXL-2014/6
_cell_angle_alpha 65.045(3)
_cell_angle_beta 67.260(3)
_cell_angle_gamma 87.751(4)
_cell_formula_units_Z 1
_cell_length_a 11.5652(8)
_cell_length_b 12.1973(9)
_cell_length_c 13.4782(11)
_cell_measurement_reflns_used 7225
_cell_measurement_temperature 296(2)
_cell_measurement_theta_max 26.30
_cell_measurement_theta_min 3.10
_cell_volume 1572.3(2)
_computing_cell_refinement 'Bruker SAINT'
_computing_data_collection 'Bruker APEX2'
_computing_data_reduction 'Bruker SAINT'
_computing_molecular_graphics 'Bruker SHELXTL'
_computing_publication_material 'Bruker SHELXTL'
_computing_structure_refinement 'SHELXL-2014/6 (Sheldrick, 2014)'
_computing_structure_solution 'SHELXS-97 (Sheldrick 2008)'
_diffrn_ambient_temperature 296(2)
_diffrn_measured_fraction_theta_full 0.978
_diffrn_measured_fraction_theta_max 0.998
_diffrn_measurement_device_type 'Bruker APEX-II CCD'
_diffrn_measurement_method '\f and \w scans'
_diffrn_radiation_type MoK\a
_diffrn_radiation_wavelength 0.71073
_diffrn_reflns_av_R_equivalents 0.1221
_diffrn_reflns_av_unetI/netI 0.0628
_diffrn_reflns_Laue_measured_fraction_full 0.978
_diffrn_reflns_Laue_measured_fraction_max 0.998
_diffrn_reflns_limit_h_max 13
_diffrn_reflns_limit_h_min -13
_diffrn_reflns_limit_k_max 14
_diffrn_reflns_limit_k_min -14
_diffrn_reflns_limit_l_max 16
_diffrn_reflns_limit_l_min -16
_diffrn_reflns_number 46606
_diffrn_reflns_point_group_measured_fraction_full 0.978
_diffrn_reflns_point_group_measured_fraction_max 0.998
_diffrn_reflns_theta_full 25.242
_diffrn_reflns_theta_max 25.024
_diffrn_reflns_theta_min 2.875
_exptl_absorpt_coefficient_mu 2.836
_exptl_absorpt_correction_T_max 0.629
_exptl_absorpt_correction_T_min 0.574
_exptl_absorpt_correction_type multi-scan
_exptl_absorpt_process_details SADABS
_exptl_crystal_colour colorless
_exptl_crystal_density_diffrn 1.606
_exptl_crystal_description Block
_exptl_crystal_F_000 770
_exptl_crystal_size_max 0.220
_exptl_crystal_size_mid 0.200
_exptl_crystal_size_min 0.180
_refine_diff_density_max 1.527
_refine_diff_density_min -1.013
_refine_diff_density_rms 0.146
_refine_ls_extinction_method none
_refine_ls_goodness_of_fit_ref 1.064
_refine_ls_hydrogen_treatment constr
_refine_ls_matrix_type full
_refine_ls_number_parameters 398
_refine_ls_number_reflns 5562
_refine_ls_number_restraints 14
_refine_ls_restrained_S_all 1.065
_refine_ls_R_factor_all 0.0959
_refine_ls_R_factor_gt 0.0651
_refine_ls_shift/su_max 0.005
_refine_ls_shift/su_mean 0.000
_refine_ls_structure_factor_coef Fsqd
_refine_ls_weighting_details 'w=1/[\s^2^(Fo^2^)+(0.0535P)^2^+17.2879P] where P=(Fo^2^+2Fc^2^)/3'
_refine_ls_weighting_scheme calc
_refine_ls_wR_factor_gt 0.1555
_refine_ls_wR_factor_ref 0.1706
_reflns_Friedel_coverage 0.000
_reflns_number_gt 4114
_reflns_number_total 5562
_reflns_threshold_expression 'I > 2\s(I)'
_cod_data_source_file am0c02121_si_002.cif
_cod_data_source_block Y-MOF
_cod_database_code 4517494
_shelx_space_group_comment
; 
The symmetry employed for this shelxl refinement is uniquely defined 
by the following loop, which should always be used as a source of 
symmetry information in preference to the above space-group names. 
They are only intended as comments. 
;
_shelx_estimated_absorpt_t_min 0.574
_shelx_estimated_absorpt_t_max 0.629
_shelxl_version_number 2014/6

loop_
_space_group_symop_operation_xyz
'x, y, z'
'-x, -y, -z'

loop_
_atom_site_label
_atom_site_type_symbol
_atom_site_fract_x
_atom_site_fract_y
_atom_site_fract_z
_atom_site_U_iso_or_equiv
_atom_site_adp_type
_atom_site_occupancy
_atom_site_site_symmetry_order
_atom_site_calc_flag
_atom_site_refinement_flags_posn
_atom_site_refinement_flags_adp
_atom_site_refinement_flags_occupancy
_atom_site_disorder_assembly
_atom_site_disorder_group
Y1 Y 1.0000 1.0000 0.0000 0.0120(2) Uani 1 2 d S . P . .
Y2 Y 0.06840(7) 0.17104(6) 0.17307(6) 0.0149(2) Uani 1 1 d . . . . .
N1 N 0.297(7) 0.575(6) 0.683(2) 0.84(8) Uiso 1 1 d D . . . .
H1A H 0.2692 0.6216 0.6276 1.008 Uiso 1 1 calc R U . . .
H1B H 0.3679 0.5492 0.6481 1.008 Uiso 1 1 calc R U . . .
N2 N -0.3101(14) -0.0564(15) 0.4219(15) 0.192(10) Uani 1 1 d D U . . .
O1 O 0.2329(5) 1.0584(5) 0.2045(5) 0.0267(12) Uani 1 1 d . . . . .
O2 O 0.4133(5) 1.1285(5) 0.1960(6) 0.0311(14) Uani 1 1 d . . . . .
H2 H 0.3825 1.1921 0.1853 0.047 Uiso 0.5 1 calc R U P . .
O3 O 0.7894(5) 0.9540(5) 0.0714(5) 0.0269(13) Uani 1 1 d . . . . .
O4 O 0.7928(5) 0.8039(5) 0.0182(5) 0.0234(12) Uani 1 1 d . . . . .
O5 O 0.3573(6) 0.3286(5) 0.1873(6) 0.0398(17) Uani 1 1 d . . . . .
O6 O 0.2304(5) 0.3225(5) 0.1016(5) 0.0298(13) Uani 1 1 d . . . . .
O7 O 0.0219(5) 0.6736(4) -0.0550(5) 0.0243(12) Uani 1 1 d . . . . .
O8 O 0.0656(5) 0.8464(4) -0.0549(5) 0.0211(11) Uani 1 1 d . . . . .
O9 O 0.0248(5) -0.0268(4) 0.1903(5) 0.0270(13) Uani 1 1 d . . . . .
O10 O -0.0409(7) -0.1833(5) 0.1799(5) 0.0404(17) Uani 1 1 d . . . . .
O11 O -0.0537(6) -0.1306(5) 0.6326(5) 0.0292(13) Uani 1 1 d . . . . .
O12 O 0.0107(6) -0.3010(5) 0.7243(5) 0.0325(14) Uani 1 1 d . . . . .
O13 O -0.1471(7) 0.0984(7) 0.3032(7) 0.055(2) Uani 1 1 d . . . . .
O15 O 0.392(7) 0.552(7) 0.474(7) 0.83(6) Uiso 1 1 d . . . . .
H15A H 0.4638 0.5368 0.4658 1.251 Uiso 1 1 d R U . . .
H15B H 0.3733 0.6201 0.4663 1.251 Uiso 1 1 d R U . . .
C1 C 0.3431(7) 1.0513(6) 0.1937(7) 0.0186(16) Uani 1 1 d . . . . .
C2 C 0.4055(7) 0.9503(6) 0.1685(7) 0.0160(15) Uani 1 1 d . . . . .
C3 C 0.5326(7) 0.9463(6) 0.1431(7) 0.0176(15) Uani 1 1 d . . . . .
H3 H 0.5783 1.0017 0.1501 0.021 Uiso 1 1 calc R U . . .
C4 C 0.7344(7) 0.8717(6) 0.0627(6) 0.0170(15) Uani 1 1 d . . . . .
C5 C 0.5933(7) 0.8604(6) 0.1072(6) 0.0168(15) Uani 1 1 d . . . . .
C6 C 0.5244(7) 0.7761(6) 0.0984(7) 0.0182(15) Uani 1 1 d . . . . .
H6 H 0.5644 0.7176 0.0758 0.022 Uiso 1 1 calc R U . . .
C7 C 0.3962(7) 0.7790(6) 0.1233(7) 0.0168(15) Uani 1 1 d . . . . .
C8 C 0.3376(7) 0.8662(6) 0.1594(7) 0.0178(15) Uani 1 1 d . . . . .
H8 H 0.2515 0.8680 0.1776 0.021 Uiso 1 1 calc R U . . .
C9 C 0.3229(7) 0.6994(6) 0.1028(7) 0.0181(15) Uani 1 1 d . . . . .
C10 C 0.3380(7) 0.5774(6) 0.1303(7) 0.0223(17) Uani 1 1 d . . . . .
H10 H 0.3953 0.5429 0.1634 0.027 Uiso 1 1 calc R U . . .
C11 C 0.2677(7) 0.5071(6) 0.1083(7) 0.0199(16) Uani 1 1 d . . . . .
C12 C 0.2869(8) 0.3774(7) 0.1333(8) 0.0249(18) Uani 1 1 d . . . . .
C13 C 0.1818(7) 0.5557(6) 0.0605(7) 0.0197(16) Uani 1 1 d . . . . .
H13 H 0.1343 0.5076 0.0474 0.024 Uiso 1 1 calc R U . . .
C14 C 0.1660(7) 0.6789(6) 0.0312(7) 0.0183(15) Uani 1 1 d . . . . .
C15 C 0.2371(7) 0.7485(6) 0.0520(7) 0.0205(16) Uani 1 1 d . . . . .
H15 H 0.2274 0.8302 0.0317 0.025 Uiso 1 1 calc R U . . .
C16 C 0.0795(7) 0.7343(6) -0.0281(7) 0.0184(15) Uani 1 1 d . . . . .
C17 C -0.0070(7) -0.1404(6) 0.2342(7) 0.0187(16) Uani 1 1 d . . . . .
C18 C -0.0058(7) -0.2256(6) 0.3527(6) 0.0184(15) Uani 1 1 d . . . . .
C19 C -0.0049(8) -0.3491(6) 0.3796(7) 0.0239(17) Uani 1 1 d . . . . .
H19 H -0.0069 -0.3754 0.3247 0.029 Uiso 1 1 calc R U . . .
C20 C -0.0010(8) -0.4338(6) 0.4860(7) 0.0239(17) Uani 1 1 d . . . . .
C21 C -0.0034(9) -0.3918(7) 0.5684(7) 0.030(2) Uani 1 1 d . . . . .
H21 H -0.0034 -0.4472 0.6414 0.036 Uiso 1 1 calc R U . . .
C22 C -0.0059(8) -0.2686(7) 0.5439(7) 0.0232(17) Uani 1 1 d . . . . .
C23 C -0.0051(7) -0.1842(6) 0.4342(7) 0.0213(16) Uani 1 1 d . . . . .
H23 H -0.0040 -0.1016 0.4158 0.026 Uiso 1 1 calc R U . . .
C24 C -0.0143(8) -0.2300(7) 0.6373(7) 0.0258(18) Uani 1 1 d . . . . .
C25 C 0.314(3) 0.637(3) 0.750(3) 0.45(5) Uani 1 1 d D . . . .
H25A H 0.3949 0.6630 0.7436 0.677 Uiso 1 1 d R U . . .
H25B H 0.2528 0.6085 0.8309 0.677 Uiso 1 1 d R U . . .
H25C H 0.2875 0.7051 0.6981 0.677 Uiso 1 1 d R U . . .
C26 C 0.200(2) 0.472(2) 0.782(2) 0.199(13) Uani 1 1 d D . . . .
H26A H 0.1987 0.4170 0.8588 0.298 Uiso 1 1 d R U . . .
H26B H 0.1774 0.4263 0.7476 0.298 Uiso 1 1 d R U . . .
H26C H 0.1395 0.5272 0.7926 0.298 Uiso 1 1 d R U . . .
C27 C -0.217(3) 0.047(2) 0.307(2) 0.206(13) Uiso 1 1 d D . . . .
H27 H -0.2242 0.0635 0.2353 0.247 Uiso 1 1 calc R U . . .
C28 C -0.329(4) -0.095(4) 0.548(2) 0.41(3) Uiso 1 1 d D . . . .
H28A H -0.2773 -0.0200 0.5209 0.614 Uiso 1 1 d R U . . .
H28B H -0.2895 -0.1630 0.5812 0.614 Uiso 1 1 d R U . . .
H28C H -0.4109 -0.0994 0.6075 0.614 Uiso 1 1 d R U . . .
C29 C -0.401(5) -0.152(4) 0.441(3) 0.51(4) Uiso 1 1 d D . . . .
H29A H -0.3518 -0.2146 0.4295 0.762 Uiso 1 1 d R U . . .
H29B H -0.4660 -0.1477 0.4121 0.762 Uiso 1 1 d R U . . .
H29C H -0.4397 -0.1725 0.5249 0.762 Uiso 1 1 d R U . . .

loop_
_atom_site_aniso_label
_atom_site_aniso_U_11
_atom_site_aniso_U_22
_atom_site_aniso_U_33
_atom_site_aniso_U_23
_atom_site_aniso_U_13
_atom_site_aniso_U_12
Y1 0.0172(5) 0.0077(4) 0.0159(5) -0.0056(4) -0.0113(4) 0.0042(4)
Y2 0.0230(4) 0.0112(3) 0.0202(4) -0.0112(3) -0.0139(3) 0.0066(3)
N2 0.087(11) 0.110(13) 0.174(18) 0.021(12) 0.058(11) -0.023(10)
O1 0.025(3) 0.022(3) 0.044(4) -0.021(3) -0.019(3) 0.014(2)
O2 0.038(3) 0.021(3) 0.060(4) -0.030(3) -0.032(3) 0.012(2)
O3 0.020(3) 0.017(3) 0.047(4) -0.018(3) -0.013(3) 0.004(2)
O4 0.020(3) 0.025(3) 0.027(3) -0.014(2) -0.009(2) 0.008(2)
O5 0.061(4) 0.020(3) 0.083(5) -0.033(3) -0.063(4) 0.027(3)
O6 0.038(3) 0.017(3) 0.056(4) -0.022(3) -0.035(3) 0.008(2)
O7 0.034(3) 0.017(3) 0.041(3) -0.018(2) -0.029(3) 0.009(2)
O8 0.030(3) 0.013(2) 0.032(3) -0.013(2) -0.021(3) 0.011(2)
O9 0.044(3) 0.011(3) 0.030(3) -0.002(2) -0.025(3) 0.002(2)
O10 0.091(5) 0.016(3) 0.026(3) -0.006(2) -0.039(3) 0.003(3)
O11 0.055(4) 0.019(3) 0.029(3) -0.018(3) -0.025(3) 0.016(3)
O12 0.069(4) 0.021(3) 0.026(3) -0.016(3) -0.031(3) 0.019(3)
O13 0.043(4) 0.076(5) 0.071(5) -0.055(5) -0.021(4) 0.001(4)
C1 0.028(4) 0.013(3) 0.022(4) -0.012(3) -0.014(3) 0.009(3)
C2 0.017(4) 0.013(3) 0.027(4) -0.015(3) -0.012(3) 0.005(3)
C3 0.021(4) 0.010(3) 0.027(4) -0.011(3) -0.012(3) 0.003(3)
C4 0.018(4) 0.015(3) 0.018(4) -0.007(3) -0.006(3) 0.004(3)
C5 0.018(4) 0.015(3) 0.024(4) -0.012(3) -0.013(3) 0.006(3)
C6 0.023(4) 0.014(3) 0.027(4) -0.014(3) -0.014(3) 0.010(3)
C7 0.020(4) 0.007(3) 0.032(4) -0.010(3) -0.016(3) 0.005(3)
C8 0.011(3) 0.019(4) 0.031(4) -0.015(3) -0.012(3) 0.005(3)
C9 0.018(4) 0.017(4) 0.030(4) -0.017(3) -0.013(3) 0.005(3)
C10 0.025(4) 0.017(4) 0.037(5) -0.015(3) -0.022(4) 0.008(3)
C11 0.025(4) 0.014(4) 0.033(4) -0.014(3) -0.020(4) 0.009(3)
C12 0.035(5) 0.014(4) 0.040(5) -0.016(4) -0.025(4) 0.008(3)
C13 0.025(4) 0.012(3) 0.033(4) -0.015(3) -0.018(3) 0.005(3)
C14 0.019(4) 0.013(3) 0.027(4) -0.011(3) -0.011(3) 0.004(3)
C15 0.027(4) 0.011(3) 0.035(5) -0.014(3) -0.019(4) 0.008(3)
C16 0.022(4) 0.013(3) 0.026(4) -0.013(3) -0.011(3) 0.006(3)
C17 0.026(4) 0.009(3) 0.021(4) -0.005(3) -0.013(3) 0.010(3)
C18 0.030(4) 0.011(3) 0.014(4) -0.003(3) -0.011(3) 0.007(3)
C19 0.049(5) 0.014(4) 0.022(4) -0.014(3) -0.022(4) 0.011(3)
C20 0.047(5) 0.010(4) 0.022(4) -0.008(3) -0.020(4) 0.007(3)
C21 0.065(6) 0.016(4) 0.019(4) -0.011(3) -0.026(4) 0.017(4)
C22 0.039(5) 0.015(4) 0.025(4) -0.015(3) -0.016(4) 0.010(3)
C23 0.037(5) 0.006(3) 0.026(4) -0.008(3) -0.018(4) 0.006(3)
C24 0.047(5) 0.016(4) 0.020(4) -0.010(3) -0.017(4) 0.006(4)
C25 0.63(9) 0.27(4) 0.12(2) -0.04(3) 0.10(4) 0.25(5)
C26 0.15(2) 0.20(3) 0.16(2) 0.02(2) -0.078(19) 0.00(2)

loop_
_atom_type_symbol
_atom_type_description
_atom_type_scat_dispersion_real
_atom_type_scat_dispersion_imag
_atom_type_scat_source
C C 0.0033 0.0016 'International Tables Vol C Tables 4.2.6.8 and 6.1.1.4'
H H 0.0000 0.0000 'International Tables Vol C Tables 4.2.6.8 and 6.1.1.4'
N N 0.0061 0.0033 'International Tables Vol C Tables 4.2.6.8 and 6.1.1.4'
O O 0.0106 0.0060 'International Tables Vol C Tables 4.2.6.8 and 6.1.1.4'
Y Y -2.7962 3.5667 'International Tables Vol C Tables 4.2.6.8 and 6.1.1.4'

loop_
_geom_angle_atom_site_label_1
_geom_angle_atom_site_label_2
_geom_angle_atom_site_label_3
_geom_angle
_geom_angle_site_symmetry_1
_geom_angle_site_symmetry_3
_geom_angle_publ_flag
O3 Y1 O3 180.0 2_775 . ?
O3 Y1 O8 100.68(18) 2_775 2_675 ?
O3 Y1 O8 79.32(18) . 2_675 ?
O3 Y1 O8 79.32(18) 2_775 1_655 ?
O3 Y1 O8 100.68(18) . 1_655 ?
O8 Y1 O8 180.0 2_675 1_655 ?
O3 Y1 O10 79.0(2) 2_775 2_665 ?
O3 Y1 O10 101.0(2) . 2_665 ?
O8 Y1 O10 72.69(19) 2_675 2_665 ?
O8 Y1 O10 107.31(19) 1_655 2_665 ?
O3 Y1 O10 101.0(2) 2_775 1_665 ?
O3 Y1 O10 79.0(2) . 1_665 ?
O8 Y1 O10 107.31(19) 2_675 1_665 ?
O8 Y1 O10 72.69(19) 1_655 1_665 ?
O10 Y1 O10 180.0 2_665 1_665 ?
O3 Y1 O9 100.7(2) 2_775 2_665 ?
O3 Y1 O9 79.3(2) . 2_665 ?
O8 Y1 O9 113.51(17) 2_675 2_665 ?
O8 Y1 O9 66.49(17) 1_655 2_665 ?
O10 Y1 O9 51.41(17) 2_665 2_665 ?
O10 Y1 O9 128.59(17) 1_665 2_665 ?
O3 Y1 O9 79.3(2) 2_775 1_665 ?
O3 Y1 O9 100.7(2) . 1_665 ?
O8 Y1 O9 66.49(17) 2_675 1_665 ?
O8 Y1 O9 113.51(17) 1_655 1_665 ?
O10 Y1 O9 128.59(17) 2_665 1_665 ?
O10 Y1 O9 51.41(17) 1_665 1_665 ?
O9 Y1 O9 180.0 2_665 1_665 ?
O3 Y1 C17 90.7(2) 2_775 2_665 ?
O3 Y1 C17 89.3(2) . 2_665 ?
O8 Y1 C17 92.16(18) 2_675 2_665 ?
O8 Y1 C17 87.84(18) 1_655 2_665 ?
O10 Y1 C17 25.31(19) 2_665 2_665 ?
O10 Y1 C17 154.69(19) 1_665 2_665 ?
O9 Y1 C17 26.16(18) 2_665 2_665 ?
O9 Y1 C17 153.84(18) 1_665 2_665 ?
O3 Y1 C17 89.3(2) 2_775 1_665 ?
O3 Y1 C17 90.7(2) . 1_665 ?
O8 Y1 C17 87.84(18) 2_675 1_665 ?
O8 Y1 C17 92.16(18) 1_655 1_665 ?
O10 Y1 C17 154.69(19) 2_665 1_665 ?
O10 Y1 C17 25.31(19) 1_665 1_665 ?
O9 Y1 C17 153.84(18) 2_665 1_665 ?
O9 Y1 C17 26.16(18) 1_665 1_665 ?
C17 Y1 C17 180.0 2_665 1_665 ?
O3 Y1 Y2 107.35(14) 2_775 2_665 ?
O3 Y1 Y2 72.65(14) . 2_665 ?
O8 Y1 Y2 140.23(12) 2_675 2_665 ?
O8 Y1 Y2 39.77(12) 1_655 2_665 ?
O10 Y1 Y2 85.48(12) 2_665 2_665 ?
O10 Y1 Y2 94.52(12) 1_665 2_665 ?
O9 Y1 Y2 34.34(11) 2_665 2_665 ?
O9 Y1 Y2 145.66(11) 1_665 2_665 ?
C17 Y1 Y2 60.41(14) 2_665 2_665 ?
C17 Y1 Y2 119.59(14) 1_665 2_665 ?
O3 Y1 Y2 72.65(14) 2_775 1_665 ?
O3 Y1 Y2 107.35(14) . 1_665 ?
O8 Y1 Y2 39.77(12) 2_675 1_665 ?
O8 Y1 Y2 140.23(12) 1_655 1_665 ?
O10 Y1 Y2 94.52(12) 2_665 1_665 ?
O10 Y1 Y2 85.48(12) 1_665 1_665 ?
O9 Y1 Y2 145.66(11) 2_665 1_665 ?
O9 Y1 Y2 34.34(11) 1_665 1_665 ?
C17 Y1 Y2 119.59(14) 2_665 1_665 ?
C17 Y1 Y2 60.41(14) 1_665 1_665 ?
Y2 Y1 Y2 180.0 2_665 1_665 ?
O6 Y2 O4 72.66(19) . 2_665 ?
O6 Y2 O13 143.2(2) . . ?
O4 Y2 O13 138.2(2) 2_665 . ?
O6 Y2 O1 77.82(18) . 1_545 ?
O4 Y2 O1 75.45(19) 2_665 1_545 ?
O13 Y2 O1 122.6(2) . 1_545 ?
O6 Y2 O9 142.6(2) . . ?
O4 Y2 O9 79.70(19) 2_665 . ?
O13 Y2 O9 73.2(2) . . ?
O1 Y2 O9 71.12(18) 1_545 . ?
O6 Y2 O11 85.8(2) . 2_556 ?
O4 Y2 O11 144.22(19) 2_665 2_556 ?
O13 Y2 O11 74.3(2) . 2_556 ?
O1 Y2 O11 72.23(19) 1_545 2_556 ?
O9 Y2 O11 103.54(17) . 2_556 ?
O6 Y2 O7 86.19(18) . 2_565 ?
O4 Y2 O7 80.83(18) 2_665 2_565 ?
O13 Y2 O7 81.8(2) . 2_565 ?
O1 Y2 O7 154.4(2) 1_545 2_565 ?
O9 Y2 O7 114.02(16) . 2_565 ?
O11 Y2 O7 126.79(18) 2_556 2_565 ?
O6 Y2 O12 72.3(2) . 2_556 ?
O4 Y2 O12 137.46(19) 2_665 2_556 ?
O13 Y2 O12 71.0(2) . 2_556 ?
O1 Y2 O12 118.98(18) 1_545 2_556 ?
O9 Y2 O12 141.9(2) . 2_556 ?
O11 Y2 O12 53.93(17) 2_556 2_556 ?
O7 Y2 O12 73.57(17) 2_565 2_556 ?
O6 Y2 O8 126.17(18) . 2_565 ?
O4 Y2 O8 70.46(17) 2_665 2_565 ?
O13 Y2 O8 69.1(2) . 2_565 ?
O1 Y2 O8 126.74(16) 1_545 2_565 ?
O9 Y2 O8 63.54(16) . 2_565 ?
O11 Y2 O8 143.31(19) 2_556 2_565 ?
O7 Y2 O8 50.51(15) 2_565 2_565 ?
O12 Y2 O8 113.87(17) 2_556 2_565 ?
O6 Y2 C24 76.5(2) . 2_556 ?
O4 Y2 C24 149.0(2) 2_665 2_556 ?
O13 Y2 C24 71.8(2) . 2_556 ?
O1 Y2 C24 95.1(2) 1_545 2_556 ?
O9 Y2 C24 125.8(2) . 2_556 ?
O11 Y2 C24 26.96(19) 2_556 2_556 ?
O7 Y2 C24 100.5(2) 2_565 2_556 ?
O12 Y2 C24 27.0(2) 2_556 2_556 ?
O8 Y2 C24 133.7(2) 2_565 2_556 ?
O6 Y2 C16 107.34(19) . 2_565 ?
O4 Y2 C16 75.83(19) 2_665 2_565 ?
O13 Y2 C16 72.6(2) . 2_565 ?
O1 Y2 C16 147.60(19) 1_545 2_565 ?
O9 Y2 C16 89.26(18) . 2_565 ?
O11 Y2 C16 139.1(2) 2_556 2_565 ?
O7 Y2 C16 24.77(17) 2_565 2_565 ?
O12 Y2 C16 92.48(18) 2_556 2_565 ?
O8 Y2 C16 25.84(16) 2_565 2_565 ?
C24 Y2 C16 117.3(2) 2_556 2_565 ?
O6 Y2 Y1 128.17(15) . 1_445 ?
O4 Y2 Y1 55.86(12) 2_665 1_445 ?
O13 Y2 Y1 83.94(16) . 1_445 ?
O1 Y2 Y1 93.65(13) 1_545 1_445 ?
O9 Y2 Y1 37.60(12) . 1_445 ?
O11 Y2 Y1 140.45(13) 2_556 1_445 ?
O7 Y2 Y1 80.61(11) 2_565 1_445 ?
O12 Y2 Y1 146.02(14) 2_556 1_445 ?
O8 Y2 Y1 33.13(10) 2_565 1_445 ?
C24 Y2 Y1 155.18(17) 2_556 1_445 ?
C16 Y2 Y1 57.44(13) 2_565 1_445 ?
C26 N1 C25 99.1(9) . . ?
C26 N1 H1A 111.9 . . ?
C25 N1 H1A 111.9 . . ?
C26 N1 H1B 111.9 . . ?
C25 N1 H1B 111.9 . . ?
H1A N1 H1B 109.6 . . ?
C29 N2 C28 99.3(8) . . ?
C29 N2 C27 130.7(14) . . ?
C28 N2 C27 129.9(14) . . ?
C1 O1 Y2 152.3(5) . 1_565 ?
C1 O2 H2 109.5 . . ?
C4 O3 Y1 124.1(5) . . ?
C4 O4 Y2 136.1(5) . 2_665 ?
C12 O6 Y2 143.0(6) . . ?
C16 O7 Y2 101.7(4) . 2_565 ?
C16 O8 Y1 151.0(5) . 1_455 ?
C16 O8 Y2 88.0(4) . 2_565 ?
Y1 O8 Y2 107.10(18) 1_455 2_565 ?
C17 O9 Y2 161.5(5) . . ?
C17 O9 Y1 89.6(4) . 1_445 ?
Y2 O9 Y1 108.06(18) . 1_445 ?
C17 O10 Y1 98.8(4) . 1_445 ?
C24 O11 Y2 94.0(4) . 2_556 ?
C24 O12 Y2 90.9(4) . 2_556 ?
C27 O13 Y2 133.9(17) . . ?
H15A O15 H15B 121.3 . . ?
O1 C1 O2 124.8(6) . . ?
O1 C1 C2 119.0(6) . . ?
O2 C1 C2 116.1(6) . . ?
C3 C2 C8 119.2(6) . . ?
C3 C2 C1 120.9(6) . . ?
C8 C2 C1 119.6(6) . . ?
C2 C3 C5 120.8(6) . . ?
C2 C3 H3 119.6 . . ?
C5 C3 H3 119.6 . . ?
O4 C4 O3 123.3(6) . . ?
O4 C4 C5 120.2(6) . . ?
O3 C4 C5 116.6(6) . . ?
C3 C5 C6 119.6(6) . . ?
C3 C5 C4 118.7(6) . . ?
C6 C5 C4 121.2(6) . . ?
C7 C6 C5 120.4(6) . . ?
C7 C6 H6 119.8 . . ?
C5 C6 H6 119.8 . . ?
C6 C7 C8 118.8(6) . . ?
C6 C7 C9 121.9(6) . . ?
C8 C7 C9 119.1(6) . . ?
C2 C8 C7 121.2(6) . . ?
C2 C8 H8 119.4 . . ?
C7 C8 H8 119.4 . . ?
C15 C9 C10 118.3(6) . . ?
C15 C9 C7 119.1(6) . . ?
C10 C9 C7 122.6(6) . . ?
C11 C10 C9 120.3(6) . . ?
C11 C10 H10 119.9 . . ?
C9 C10 H10 119.9 . . ?
C13 C11 C10 120.9(6) . . ?
C13 C11 C12 118.5(6) . . ?
C10 C11 C12 120.6(6) . . ?
O6 C12 O5 123.4(7) . . ?
O6 C12 C11 117.9(6) . . ?
O5 C12 C11 118.7(6) . . ?
C11 C13 C14 119.6(6) . . ?
C11 C13 H13 120.2 . . ?
C14 C13 H13 120.2 . . ?
C15 C14 C13 119.2(6) . . ?
C15 C14 C16 120.9(6) . . ?
C13 C14 C16 119.8(6) . . ?
C14 C15 C9 121.7(6) . . ?
C14 C15 H15 119.2 . . ?
C9 C15 H15 119.2 . . ?
O7 C16 O8 119.3(6) . . ?
O7 C16 C14 121.0(6) . . ?
O8 C16 C14 119.6(6) . . ?
O7 C16 Y2 53.5(3) . 2_565 ?
O8 C16 Y2 66.2(4) . 2_565 ?
C14 C16 Y2 170.8(5) . 2_565 ?
O10 C17 O9 119.9(7) . . ?
O10 C17 C18 118.8(6) . . ?
O9 C17 C18 121.2(6) . . ?
O10 C17 Y1 55.8(4) . 1_445 ?
O9 C17 Y1 64.3(4) . 1_445 ?
C18 C17 Y1 173.3(5) . 1_445 ?
C23 C18 C19 120.3(6) . . ?
C23 C18 C17 121.8(6) . . ?
C19 C18 C17 118.0(6) . . ?
C20 C19 C18 121.7(6) . . ?
C20 C19 H19 119.1 . . ?
C18 C19 H19 119.1 . . ?
C19 C20 C21 117.5(6) . . ?
C19 C20 C20 121.4(8) . 2_546 ?
C21 C20 C20 121.0(8) . 2_546 ?
C20 C21 C22 121.7(7) . . ?
C20 C21 H21 119.2 . . ?
C22 C21 H21 119.2 . . ?
C23 C22 C21 119.8(7) . . ?
C23 C22 C24 120.9(6) . . ?
C21 C22 C24 119.3(7) . . ?
C18 C23 C22 119.0(6) . . ?
C18 C23 H23 120.5 . . ?
C22 C23 H23 120.5 . . ?
O11 C24 O12 120.9(7) . . ?
O11 C24 C22 119.8(7) . . ?
O12 C24 C22 119.2(6) . . ?
O11 C24 Y2 59.0(4) . 2_556 ?
O12 C24 Y2 62.0(4) . 2_556 ?
C22 C24 Y2 171.4(6) . 2_556 ?
N1 C25 H25A 124.2 . . ?
N1 C25 H25B 115.7 . . ?
H25A C25 H25B 109.5 . . ?
N1 C25 H25C 84.8 . . ?
H25A C25 H25C 109.5 . . ?
H25B C25 H25C 109.5 . . ?
N1 C26 H26A 129.1 . . ?
N1 C26 H26B 106.4 . . ?
H26A C26 H26B 109.5 . . ?
N1 C26 H26C 90.8 . . ?
H26A C26 H26C 109.5 . . ?
H26B C26 H26C 109.5 . . ?
O13 C27 N2 124(2) . . ?
O13 C27 H27 118.2 . . ?
N2 C27 H27 118.3 . . ?
N2 C28 H28A 88.3 . . ?
N2 C28 H28B 116.4 . . ?
H28A C28 H28B 109.5 . . ?
N2 C28 H28C 121.1 . . ?
H28A C28 H28C 109.5 . . ?
H28B C28 H28C 109.5 . . ?
N2 C29 H29A 105.0 . . ?
N2 C29 H29B 131.3 . . ?
H29A C29 H29B 109.5 . . ?
N2 C29 H29C 89.5 . . ?
H29A C29 H29C 109.5 . . ?
H29B C29 H29C 109.5 . . ?

loop_
_geom_bond_atom_site_label_1
_geom_bond_atom_site_label_2
_geom_bond_distance
_geom_bond_site_symmetry_2
_geom_bond_publ_flag
Y1 O3 2.238(5) 2_775 ?
Y1 O3 2.239(5) . ?
Y1 O8 2.293(5) 2_675 ?
Y1 O8 2.293(5) 1_655 ?
Y1 O10 2.392(5) 2_665 ?
Y1 O10 2.392(5) 1_665 ?
Y1 O9 2.574(5) 2_665 ?
Y1 O9 2.574(5) 1_665 ?
Y1 C17 2.856(7) 2_665 ?
Y1 C17 2.856(7) 1_665 ?
Y1 Y2 4.0101(7) 2_665 ?
Y1 Y2 4.0101(7) 1_665 ?
Y2 O6 2.286(5) . ?
Y2 O4 2.343(5) 2_665 ?
Y2 O13 2.357(7) . ?
Y2 O1 2.369(5) 1_545 ?
Y2 O9 2.379(5) . ?
Y2 O11 2.388(5) 2_556 ?
Y2 O7 2.408(5) 2_565 ?
Y2 O12 2.454(5) 2_556 ?
Y2 O8 2.684(5) 2_565 ?
Y2 C24 2.778(7) 2_556 ?
Y2 C16 2.932(7) 2_565 ?
Y2 Y1 4.0102(7) 1_445 ?
N1 C26 1.470(10) . ?
N1 C25 1.473(10) . ?
N1 H1A 0.8900 . ?
N1 H1B 0.8900 . ?
N2 C29 1.476(10) . ?
N2 C28 1.480(10) . ?
N2 C27 1.524(17) . ?
O1 C1 1.230(9) . ?
O1 Y2 2.369(5) 1_565 ?
O2 C1 1.286(8) . ?
O2 H2 0.8200 . ?
O3 C4 1.278(8) . ?
O4 C4 1.250(8) . ?
O4 Y2 2.343(5) 2_665 ?
O5 C12 1.266(9) . ?
O6 C12 1.245(9) . ?
O7 C16 1.255(8) . ?
O7 Y2 2.408(5) 2_565 ?
O8 C16 1.279(8) . ?
O8 Y1 2.293(5) 1_455 ?
O8 Y2 2.684(5) 2_565 ?
O9 C17 1.259(8) . ?
O9 Y1 2.574(5) 1_445 ?
O10 C17 1.236(9) . ?
O10 Y1 2.392(5) 1_445 ?
O11 C24 1.263(9) . ?
O11 Y2 2.388(5) 2_556 ?
O12 C24 1.263(9) . ?
O12 Y2 2.454(5) 2_556 ?
O13 C27 1.02(3) . ?
O15 H15A 0.8203 . ?
O15 H15B 0.8203 . ?
C1 C2 1.498(9) . ?
C2 C3 1.379(10) . ?
C2 C8 1.389(9) . ?
C3 C5 1.390(9) . ?
C3 H3 0.9300 . ?
C4 C5 1.494(10) . ?
C5 C6 1.395(9) . ?
C6 C7 1.390(10) . ?
C6 H6 0.9300 . ?
C7 C8 1.397(9) . ?
C7 C9 1.488(9) . ?
C8 H8 0.9300 . ?
C9 C15 1.394(10) . ?
C9 C10 1.395(10) . ?
C10 C11 1.394(10) . ?
C10 H10 0.9300 . ?
C11 C13 1.370(10) . ?
C11 C12 1.498(9) . ?
C13 C14 1.408(9) . ?
C13 H13 0.9300 . ?
C14 C15 1.381(10) . ?
C14 C16 1.486(10) . ?
C15 H15 0.9300 . ?
C16 Y2 2.932(7) 2_565 ?
C17 C18 1.498(9) . ?
C17 Y1 2.856(7) 1_445 ?
C18 C23 1.392(10) . ?
C18 C19 1.393(9) . ?
C19 C20 1.387(10) . ?
C19 H19 0.9300 . ?
C20 C21 1.396(10) . ?
C20 C20 1.498(13) 2_546 ?
C21 C22 1.398(10) . ?
C21 H21 0.9300 . ?
C22 C23 1.397(10) . ?
C22 C24 1.490(10) . ?
C23 H23 0.9300 . ?
C24 Y2 2.778(7) 2_556 ?
C25 H25A 0.9600 . ?
C25 H25B 0.9600 . ?
C25 H25C 0.9600 . ?
C26 H26A 0.9600 . ?
C26 H26B 0.9600 . ?
C26 H26C 0.9600 . ?
C27 H27 0.9300 . ?
C28 H28A 0.9600 . ?
C28 H28B 0.9600 . ?
C28 H28C 0.9600 . ?
C29 H29A 0.9600 . ?
C29 H29B 0.9600 . ?
C29 H29C 0.9600 . ?

loop_
_geom_hbond_atom_site_label_D
_geom_hbond_atom_site_label_H
_geom_hbond_atom_site_label_A
_geom_hbond_distance_DH
_geom_hbond_distance_HA
_geom_hbond_distance_DA
_geom_hbond_angle_DHA
_geom_hbond_site_symmetry_A
C28 H28C O2 0.96 2.51 3.05(3) 115.5 2_566
C28 H28A O13 0.96 2.48 3.05(3) 118.3 .
C27 H27 O8 0.93 2.22 2.85(2) 124.1 2_565
C26 H26C O12 0.96 2.58 3.47(3) 155.3 1_565
C26 H26A O4 0.96 2.52 3.33(2) 142.0 2_666
O15 H15A O15 0.82 2.19 2.95(13) 155.2 2_666
O2 H2 O6 0.82 2.59 3.292(7) 144.8 1_565
O2 H2 O5 0.82 1.69 2.466(7) 157.4 1_565
N1 H1B O15 0.89 2.23 2.72(8) 114.1 .
C28 H28C O2 0.96 2.51 3.05(3) 115.5 2_566
C28 H28A O13 0.96 2.48 3.05(3) 118.3 .
C27 H27 O8 0.93 2.22 2.85(2) 124.1 2_565
C26 H26C O12 0.96 2.58 3.47(3) 155.3 1_565
C26 H26A O4 0.96 2.52 3.33(2) 142.0 2_666
O15 H15A O15 0.82 2.19 2.95(13) 155.2 2_666
O2 H2 O5 0.82 1.69 2.466(7) 157.4 1_565
C28 H28C O2 0.96 2.51 3.05(3) 115.5 2_566
C28 H28A O13 0.96 2.48 3.05(3) 118.3 .
C27 H27 O8 0.93 2.22 2.85(2) 124.1 2_565
C26 H26C O12 0.96 2.58 3.47(3) 155.3 1_565
C26 H26A O4 0.96 2.52 3.33(2) 142.0 2_666
O15 H15A O15 0.82 2.19 2.95(13) 155.2 2_666
N1 H1B O15 0.89 2.23 2.72(8) 114.1 .
C28 H28C O2 0.96 2.51 3.05(3) 115.5 2_566
C28 H28A O13 0.96 2.48 3.05(3) 118.3 .
C27 H27 O8 0.93 2.22 2.85(2) 124.1 2_565
C26 H26A O4 0.96 2.52 3.33(2) 142.0 2_666
O15 H15A O15 0.82 2.19 2.95(13) 155.2 2_666
N1 H1B O15 0.89 2.23 2.72(8) 114.1 .
C28 H28C O2 0.96 2.51 3.05(3) 115.5 2_566
C28 H28A O13 0.96 2.48 3.05(3) 118.3 .
C27 H27 O8 0.93 2.22 2.85(2) 124.1 2_565
C26 H26C O12 0.96 2.58 3.47(3) 155.3 1_565
C26 H26A O4 0.96 2.52 3.33(2) 142.0 2_666
O15 H15A O15 0.82 2.19 2.95(13) 155.2 2_666
N1 H1B O15 0.89 2.23 2.72(8) 114.1 .
C28 H28C O2 0.96 2.51 3.05(3) 115.5 2_566
C28 H28A O13 0.96 2.48 3.05(3) 118.3 .
C27 H27 O8 0.93 2.22 2.85(2) 124.1 2_565
C26 H26C O12 0.96 2.58 3.47(3) 155.3 1_565
C26 H26A O4 0.96 2.52 3.33(2) 142.0 2_666
O15 H15A O15 0.82 2.19 2.95(13) 155.2 2_666
N1 H1B O15 0.89 2.23 2.72(8) 114.1 .
C28 H28C O2 0.96 2.51 3.05(3) 115.5 2_566
C28 H28A O13 0.96 2.48 3.05(3) 118.3 .
C27 H27 O8 0.93 2.22 2.85(2) 124.1 2_565
C26 H26C O12 0.96 2.58 3.47(3) 155.3 1_565
C26 H26A O4 0.96 2.52 3.33(2) 142.0 2_666
O15 H15A O15 0.82 2.19 2.95(13) 155.2 2_666
N1 H1B O15 0.89 2.23 2.72(8) 114.1 .
N1 H1B O15 0.89 2.23 2.72(8) 114.1 .
O15 H15A O15 0.82 2.19 2.95(13) 155.2 2_666
C26 H26A O4 0.96 2.52 3.33(2) 142.0 2_666
C26 H26C O12 0.96 2.58 3.47(3) 155.3 1_565
C27 H27 O8 0.93 2.22 2.85(2) 124.1 2_565
C28 H28A O13 0.96 2.48 3.05(3) 118.3 .
C28 H28C O2 0.96 2.51 3.05(3) 115.5 2_566
N1 H1B O15 0.89 2.23 2.72(8) 114.1 .
O15 H15A O15 0.82 2.19 2.95(13) 155.2 2_666
C26 H26A O4 0.96 2.52 3.33(2) 142.0 2_666
C26 H26C O12 0.96 2.58 3.47(3) 155.3 1_565
C27 H27 O8 0.93 2.22 2.85(2) 124.1 2_565
C28 H28A O13 0.96 2.48 3.05(3) 118.3 .
C28 H28C O2 0.96 2.51 3.05(3) 115.5 2_566
N1 H1B O15 0.89 2.23 2.72(8) 114.1 .
O15 H15A O15 0.82 2.19 2.95(13) 155.2 2_666
C26 H26A O4 0.96 2.52 3.33(2) 142.0 2_666
C26 H26C O12 0.96 2.58 3.47(3) 155.3 1_565
C27 H27 O8 0.93 2.22 2.85(2) 124.1 2_565
C28 H28A O13 0.96 2.48 3.05(3) 118.3 .
C28 H28C O2 0.96 2.51 3.05(3) 115.5 2_566
O2 H2 O5 0.82 1.69 2.466(7) 157.4 1_565
O15 H15A O15 0.82 2.19 2.95(13) 155.2 2_666
C26 H26A O4 0.96 2.52 3.33(2) 142.0 2_666
C26 H26C O12 0.96 2.58 3.47(3) 155.3 1_565
C27 H27 O8 0.93 2.22 2.85(2) 124.1 2_565
C28 H28A O13 0.96 2.48 3.05(3) 118.3 .
C28 H28C O2 0.96 2.51 3.05(3) 115.5 2_566
N1 H1B O15 0.89 2.23 2.72(8) 114.1 .
O2 H2 O5 0.82 1.69 2.466(7) 157.4 1_565
O15 H15A O15 0.82 2.19 2.95(13) 155.2 2_666
C26 H26A O4 0.96 2.52 3.33(2) 142.0 2_666
C26 H26C O12 0.96 2.58 3.47(3) 155.3 1_565
C27 H27 O8 0.93 2.22 2.85(2) 124.1 2_565
C28 H28A O13 0.96 2.48 3.05(3) 118.3 .
C28 H28C O2 0.96 2.51 3.05(3) 115.5 2_566
N1 H1B O15 0.89 2.23 2.72(8) 114.1 .
O2 H2 O5 0.82 1.69 2.466(7) 157.4 1_565
O15 H15A O15 0.82 2.19 2.95(13) 155.2 2_666
C26 H26A O4 0.96 2.52 3.33(2) 142.0 2_666
C26 H26C O12 0.96 2.58 3.47(3) 155.3 1_565
C27 H27 O8 0.93 2.22 2.85(2) 124.1 2_565
C28 H28A O13 0.96 2.48 3.05(3) 118.3 .
C28 H28C O2 0.96 2.51 3.05(3) 115.5 2_566
O2 H2 O5 0.82 1.69 2.466(7) 157.4 1_565
O15 H15A O15 0.82 2.19 2.95(13) 155.2 2_666
C26 H26A O4 0.96 2.52 3.33(2) 142.0 2_666
C26 H26C O12 0.96 2.58 3.47(3) 155.3 1_565
C27 H27 O8 0.93 2.22 2.85(2) 124.1 2_565
C28 H28A O13 0.96 2.48 3.05(3) 118.3 .
C28 H28C O2 0.96 2.51 3.05(3) 115.5 2_566

loop_
_geom_torsion_atom_site_label_1
_geom_torsion_atom_site_label_2
_geom_torsion_atom_site_label_3
_geom_torsion_atom_site_label_4
_geom_torsion
_geom_torsion_site_symmetry_1
_geom_torsion_site_symmetry_2
_geom_torsion_site_symmetry_3
_geom_torsion_site_symmetry_4
_geom_torsion_publ_flag
Y2 O1 C1 O2 35.8(16) 1_565 . . . ?
Y2 O1 C1 C2 -140.3(8) 1_565 . . . ?
O1 C1 C2 C3 173.0(7) . . . . ?
O2 C1 C2 C3 -3.4(11) . . . . ?
O1 C1 C2 C8 -0.8(11) . . . . ?
O2 C1 C2 C8 -177.3(7) . . . . ?
C8 C2 C3 C5 0.8(11) . . . . ?
C1 C2 C3 C5 -173.0(7) . . . . ?
Y2 O4 C4 O3 -68.3(10) 2_665 . . . ?
Y2 O4 C4 C5 110.7(7) 2_665 . . . ?
Y1 O3 C4 O4 3.6(10) . . . . ?
Y1 O3 C4 C5 -175.4(4) . . . . ?
C2 C3 C5 C6 -1.0(11) . . . . ?
C2 C3 C5 C4 170.7(7) . . . . ?
O4 C4 C5 C3 -172.6(7) . . . . ?
O3 C4 C5 C3 6.4(10) . . . . ?
O4 C4 C5 C6 -1.0(11) . . . . ?
O3 C4 C5 C6 178.0(7) . . . . ?
C3 C5 C6 C7 1.2(11) . . . . ?
C4 C5 C6 C7 -170.3(7) . . . . ?
C5 C6 C7 C8 -1.2(11) . . . . ?
C5 C6 C7 C9 173.5(7) . . . . ?
C3 C2 C8 C7 -0.9(11) . . . . ?
C1 C2 C8 C7 173.0(7) . . . . ?
C6 C7 C8 C2 1.1(11) . . . . ?
C9 C7 C8 C2 -173.7(7) . . . . ?
C6 C7 C9 C15 -137.9(8) . . . . ?
C8 C7 C9 C15 36.8(11) . . . . ?
C6 C7 C9 C10 40.9(11) . . . . ?
C8 C7 C9 C10 -144.4(8) . . . . ?
C15 C9 C10 C11 -0.6(12) . . . . ?
C7 C9 C10 C11 -179.4(7) . . . . ?
C9 C10 C11 C13 -0.6(12) . . . . ?
C9 C10 C11 C12 177.7(7) . . . . ?
Y2 O6 C12 O5 69.9(13) . . . . ?
Y2 O6 C12 C11 -108.7(9) . . . . ?
C13 C11 C12 O6 5.0(12) . . . . ?
C10 C11 C12 O6 -173.4(8) . . . . ?
C13 C11 C12 O5 -173.7(8) . . . . ?
C10 C11 C12 O5 8.0(12) . . . . ?
C10 C11 C13 C14 1.1(12) . . . . ?
C12 C11 C13 C14 -177.2(7) . . . . ?
C11 C13 C14 C15 -0.4(12) . . . . ?
C11 C13 C14 C16 175.9(7) . . . . ?
C13 C14 C15 C9 -0.8(12) . . . . ?
C16 C14 C15 C9 -177.2(7) . . . . ?
C10 C9 C15 C14 1.4(12) . . . . ?
C7 C9 C15 C14 -179.8(7) . . . . ?
Y2 O7 C16 O8 7.1(8) 2_565 . . . ?
Y2 O7 C16 C14 -171.1(6) 2_565 . . . ?
Y1 O8 C16 O7 116.7(9) 1_455 . . . ?
Y2 O8 C16 O7 -6.2(7) 2_565 . . . ?
Y1 O8 C16 C14 -65.0(12) 1_455 . . . ?
Y2 O8 C16 C14 172.0(6) 2_565 . . . ?
Y1 O8 C16 Y2 123.0(9) 1_455 . . 2_565 ?
C15 C14 C16 O7 174.7(7) . . . . ?
C13 C14 C16 O7 -1.5(11) . . . . ?
C15 C14 C16 O8 -3.5(11) . . . . ?
C13 C14 C16 O8 -179.8(7) . . . . ?
Y1 O10 C17 O9 5.3(8) 1_445 . . . ?
Y1 O10 C17 C18 -175.2(6) 1_445 . . . ?
Y2 O9 C17 O10 157.9(12) . . . . ?
Y1 O9 C17 O10 -4.9(8) 1_445 . . . ?
Y2 O9 C17 C18 -22(2) . . . . ?
Y1 O9 C17 C18 175.7(6) 1_445 . . . ?
Y2 O9 C17 Y1 162.7(17) . . . 1_445 ?
O10 C17 C18 C23 -161.1(8) . . . . ?
O9 C17 C18 C23 18.4(11) . . . . ?
O10 C17 C18 C19 19.3(11) . . . . ?
O9 C17 C18 C19 -161.3(7) . . . . ?
C23 C18 C19 C20 -1.1(13) . . . . ?
C17 C18 C19 C20 178.6(7) . . . . ?
C18 C19 C20 C21 2.6(13) . . . . ?
C18 C19 C20 C20 -179.6(9) . . . 2_546 ?
C19 C20 C21 C22 -1.8(13) . . . . ?
C20 C20 C21 C22 -179.7(10) 2_546 . . . ?
C20 C21 C22 C23 -0.5(14) . . . . ?
C20 C21 C22 C24 177.3(8) . . . . ?
C19 C18 C23 C22 -1.3(12) . . . . ?
C17 C18 C23 C22 179.0(7) . . . . ?
C21 C22 C23 C18 2.0(12) . . . . ?
C24 C22 C23 C18 -175.7(8) . . . . ?
Y2 O11 C24 O12 -5.4(9) 2_556 . . . ?
Y2 O11 C24 C22 170.2(7) 2_556 . . . ?
Y2 O12 C24 O11 5.3(8) 2_556 . . . ?
Y2 O12 C24 C22 -170.3(7) 2_556 . . . ?
C23 C22 C24 O11 18.6(12) . . . . ?
C21 C22 C24 O11 -159.1(8) . . . . ?
C23 C22 C24 O12 -165.7(8) . . . . ?
C21 C22 C24 O12 16.5(13) . . . . ?
Y2 O13 C27 N2 136.8(19) . . . . ?
C29 N2 C27 O13 -168(4) . . . . ?
C28 N2 C27 O13 7(5) . . . . ?
